data_4003992
loop_
_publ_author_name
'Routledge, Kieran'
'Vir, Praveen'
'Cook, Nicholas'
'Murgatroyd, Philip A. E.'
'Ahmed, Sheikh J.'
'Savvin, Stanislav N.'
'Claridge, John B.'
'Alaria, Jonathan'

_publ_section_title
;
 Mode Crystallography Analysis through the Structural Phase Transition and
 Magnetic Critical Behavior of the Lacunar Spinel GaMo4Se8
;
_journal_name_full 'Chemistry of Materials'
_journal_paper_doi 10.1021/acs.chemmater.1c01448
_journal_year 2021
_chemical_formula_iupac Mo3Ga
_chemical_formula_moiety 'Mo3, Ga'
_chemical_formula_structural Mo3Ga
_chemical_formula_sum 'Ga Mo3'
_chemical_formula_weight 357.54
_chemical_name_common Mo3Ga
_chemical_name_systematic Mo3Ga
_space_group_IT_number 223
_space_group_name_Hall '-P 4n 2 3'
_space_group_name_H-M_alt 'P m -3 n'
_symmetry_cell_setting cubic
_symmetry_space_group_name_Hall '-P 4n 2 3'
_symmetry_space_group_name_H-M 'P m -3 n'
_cell_angle_alpha 90.0000
_cell_angle_beta 90.0000
_cell_angle_gamma 90.0000
_cell_formula_units_Z 2
_cell_length_a 4.93814(16)
_cell_length_b 4.93814(16)
_cell_length_c 4.93814(16)
_cell_measurement_temperature 35
_cell_volume 120.418(7)
_computing_structure_refinement FULLPROF
_computing_structure_solution FULLPROF
_diffrn_ambient_temperature 35
_diffrn_detector '128 He-3 counting tubes'
_diffrn_measurement_device_type 'Two-axis diffractometer'
_diffrn_measurement_method High-resolution
_diffrn_radiation_monochromator Germanium
_diffrn_radiation_type Neutron
_diffrn_radiation_wavelength 1.59400
_diffrn_source 'nuclear reactor'
_diffrn_source_type 'High-resolution 2-axis diffractometer (D2B)'
_pd_char_colour Black
_pd_char_particle_morphology 'Fine powder'
_pd_instr_location 'Institut Laue-Langevin (ILL) Grenoble'
_pd_meas_2theta_range_inc 0.050018
_pd_meas_2theta_range_max 159.95000
_pd_meas_2theta_range_min 0.05000
_pd_meas_number_of_points 3199
_pd_meas_scan_method cont
_pd_proc_2theta_range_inc 0.050018
_pd_proc_2theta_range_max 159.8549
_pd_proc_2theta_range_min -0.0451
_pd_proc_info_excluded_regions '146 -160 deg'
_pd_proc_ls_background_function 'Linear intrapolation between a set of background points'
_pd_proc_ls_pref_orient_corr No
_pd_proc_ls_profile_function 'Thompson-Cox-Hastings pseudo-Voigt (Axial divergence asymmetry)'
_pd_proc_ls_prof_R_factor 4.1137
_pd_proc_ls_prof_wR_expected 2.6318
_pd_proc_ls_prof_wR_factor 5.5450
_pd_proc_wavelength 1.594000
_pd_spec_mounting Vanadium
_pd_spec_mount_mode transmission
_pd_spec_shape cylinder
_pd_spec_size_axial 6
_pd_spec_size_equat 6
_pd_spec_size_thick 5
_refine_ls_goodness_of_fit_all 2.1069
_refine_ls_number_parameters 45
_refine_ls_number_reflns 32
_refine_ls_number_restraints 0
_refine_ls_R_I_factor 12.3681
_cod_data_source_file cm1c01448_si_004.cif
_cod_data_source_block Mo3Ga
_cod_depositor_comments
;
The following automatic conversions were performed:

data item '_symmetry_cell_setting' value 'Cubic' was changed to
'cubic' in accordance with the
/home/data/users/saulius/crontab/automatic-downloads/rss-feeds/ACS/lib/dictionaries/cif_core.dic
dictionary named 'cif_core.dic' version 2.4.2 last updated on
2011-04-26.

Automatic conversion script
Id: cif_fix_values 7556 2019-12-06 15:28:31Z antanas 
;
_cod_original_cell_volume 120.418(12)
_cod_original_formula_sum 'Ga1 Mo3'
_cod_database_code 4003992
_pd_proc_ls_prof_cr_factor 8.3388
_pd_proc_ls_prof_cwr_factor 9.4431
_pd_proc_ls_prof_cwr_expected 4.4820
_pd_proc_ls_prof_chi2 4.4391
_pd_proc_ls_prof_echi2 4.4411

loop_
_symmetry_equiv_pos_as_xyz
x,y,z
x,-y,-z
-x,y,-z
-x,-y,z
y,z,x
-y,-z,x
y,-z,-x
-y,z,-x
z,x,y
-z,x,-y
-z,-x,y
z,-x,-y
y+1/2,x+1/2,z+1/2
-y+1/2,x+1/2,-z+1/2
y+1/2,-x+1/2,-z+1/2
-y+1/2,-x+1/2,z+1/2
z+1/2,y+1/2,x+1/2
-z+1/2,-y+1/2,x+1/2
-z+1/2,y+1/2,-x+1/2
z+1/2,-y+1/2,-x+1/2
x+1/2,z+1/2,y+1/2
x+1/2,-z+1/2,-y+1/2
-x+1/2,-z+1/2,y+1/2
-x+1/2,z+1/2,-y+1/2
-x,-y,-z
-x,y,z
x,-y,z
x,y,-z
-y,-z,-x
y,z,-x
-y,z,x
y,-z,x
-z,-x,-y
z,-x,y
z,x,-y
-z,x,y
-y+1/2,-x+1/2,-z+1/2
y+1/2,-x+1/2,z+1/2
-y+1/2,x+1/2,z+1/2
y+1/2,x+1/2,-z+1/2
-z+1/2,-y+1/2,-x+1/2
z+1/2,y+1/2,-x+1/2
z+1/2,-y+1/2,x+1/2
-z+1/2,y+1/2,x+1/2
-x+1/2,-z+1/2,-y+1/2
-x+1/2,z+1/2,y+1/2
x+1/2,z+1/2,-y+1/2
x+1/2,-z+1/2,y+1/2

loop_
_atom_site_label
_atom_site_fract_x
_atom_site_fract_y
_atom_site_fract_z
_atom_site_U_iso_or_equiv
_atom_site_occupancy
_atom_site_adp_type
_atom_site_type_symbol
Ga1 0.00000 0.00000 0.00000 0.01191 1.00000 Uiso Ga
Mo1 0.25000 0.00000 0.50000 0.00415 1.00000 Uiso Mo

loop_
_atom_type_symbol
_atom_type_scat_length_neutron
_atom_type_scat_source
Mo 0.67150 V.F._Sears_Neutron_News_3_26_(1992)
Ga 0.72880 V.F._Sears_Neutron_News_3_26_(1992)

loop_
_geom_angle_atom_site_label_1
_geom_angle_atom_site_label_2
_geom_angle_atom_site_label_3
_geom_angle
_geom_angle_site_symmetry_1
_geom_angle_site_symmetry_3
_geom_angle_publ_flag
Mo1 Ga1 Mo1 126.870(6) 1_554 1_555 ?
Mo1 Ga1 Mo1 53.130(3) 1_554 3_555 ?
Mo1 Ga1 Mo1 180.000(6) 1_554 3_556 ?
Mo1 Ga1 Mo1 113.578(4) 1_554 5_545 ?
Mo1 Ga1 Mo1 113.578(4) 1_554 5_555 ?
Mo1 Ga1 Mo1 66.422(3) 1_554 7_555 ?
Mo1 Ga1 Mo1 66.422(3) 1_554 7_565 ?
Mo1 Ga1 Mo1 113.578(4) 1_554 9_455 ?
Mo1 Ga1 Mo1 66.422(3) 1_554 9_555 ?
Mo1 Ga1 Mo1 113.578(4) 1_554 11_555 ?
Mo1 Ga1 Mo1 66.422(3) 1_554 11_655 ?
Mo1 Ga1 Mo1 180.000(6) 1_555 3_555 ?
Mo1 Ga1 Mo1 53.130(3) 1_555 3_556 ?
Mo1 Ga1 Mo1 66.422(3) 1_555 5_545 ?
Mo1 Ga1 Mo1 66.422(3) 1_555 5_555 ?
Mo1 Ga1 Mo1 113.578(4) 1_555 7_555 ?
Mo1 Ga1 Mo1 113.578(4) 1_555 7_565 ?
Mo1 Ga1 Mo1 113.578(4) 1_555 9_455 ?
Mo1 Ga1 Mo1 66.422(3) 1_555 9_555 ?
Mo1 Ga1 Mo1 113.578(4) 1_555 11_555 ?
Mo1 Ga1 Mo1 66.422(3) 1_555 11_655 ?
Mo1 Ga1 Mo1 126.870(6) 3_555 3_556 ?
Mo1 Ga1 Mo1 113.578(4) 3_555 5_545 ?
Mo1 Ga1 Mo1 113.578(4) 3_555 5_555 ?
Mo1 Ga1 Mo1 66.422(3) 3_555 7_555 ?
Mo1 Ga1 Mo1 66.422(3) 3_555 7_565 ?
Mo1 Ga1 Mo1 66.422(3) 3_555 9_455 ?
Mo1 Ga1 Mo1 113.578(4) 3_555 9_555 ?
Mo1 Ga1 Mo1 66.422(3) 3_555 11_555 ?
Mo1 Ga1 Mo1 113.578(4) 3_555 11_655 ?
Mo1 Ga1 Mo1 66.422(3) 3_556 5_545 ?
Mo1 Ga1 Mo1 66.422(3) 3_556 5_555 ?
Mo1 Ga1 Mo1 113.578(4) 3_556 7_555 ?
Mo1 Ga1 Mo1 113.578(4) 3_556 7_565 ?
Mo1 Ga1 Mo1 66.422(3) 3_556 9_455 ?
Mo1 Ga1 Mo1 113.578(4) 3_556 9_555 ?
Mo1 Ga1 Mo1 66.422(3) 3_556 11_555 ?
Mo1 Ga1 Mo1 113.578(4) 3_556 11_655 ?
Mo1 Ga1 Mo1 126.870(6) 5_545 5_555 ?
Mo1 Ga1 Mo1 53.130(3) 5_545 7_555 ?
Mo1 Ga1 Mo1 180.000(6) 5_545 7_565 ?
Mo1 Ga1 Mo1 113.578(4) 5_545 9_455 ?
Mo1 Ga1 Mo1 113.578(4) 5_545 9_555 ?
Mo1 Ga1 Mo1 66.422(3) 5_545 11_555 ?
Mo1 Ga1 Mo1 66.422(3) 5_545 11_655 ?
Mo1 Ga1 Mo1 180.000(6) 5_555 7_555 ?
Mo1 Ga1 Mo1 53.130(3) 5_555 7_565 ?
Mo1 Ga1 Mo1 66.422(3) 5_555 9_455 ?
Mo1 Ga1 Mo1 66.422(3) 5_555 9_555 ?
Mo1 Ga1 Mo1 113.578(4) 5_555 11_555 ?
Mo1 Ga1 Mo1 113.578(4) 5_555 11_655 ?
Mo1 Ga1 Mo1 126.870(6) 7_555 7_565 ?
Mo1 Ga1 Mo1 113.578(4) 7_555 9_455 ?
Mo1 Ga1 Mo1 113.578(4) 7_555 9_555 ?
Mo1 Ga1 Mo1 66.422(3) 7_555 11_555 ?
Mo1 Ga1 Mo1 66.422(3) 7_555 11_655 ?
Mo1 Ga1 Mo1 66.422(3) 7_565 9_455 ?
Mo1 Ga1 Mo1 66.422(3) 7_565 9_555 ?
Mo1 Ga1 Mo1 113.578(4) 7_565 11_555 ?
Mo1 Ga1 Mo1 113.578(4) 7_565 11_655 ?
Mo1 Ga1 Mo1 126.870(6) 9_455 9_555 ?
Mo1 Ga1 Mo1 53.130(3) 9_455 11_555 ?
Mo1 Ga1 Mo1 180.000(6) 9_455 11_655 ?
Mo1 Ga1 Mo1 180.000(6) 9_555 11_555 ?
Mo1 Ga1 Mo1 53.130(3) 9_555 11_655 ?
Mo1 Ga1 Mo1 126.870(6) 11_555 11_655 ?
Ga1 Mo1 Ga1 126.870(6) 1_555 1_556 ?
Ga1 Mo1 Ga1 101.537(3) 1_555 13_545 ?
Ga1 Mo1 Ga1 101.537(3) 1_555 13_555 ?
Ga1 Mo1 Mo1 63.435(3) 1_555 3_556 ?
Ga1 Mo1 Mo1 116.565(5) 1_555 3_656 ?
Ga1 Mo1 Ga1 101.537(3) 1_556 13_545 ?
Ga1 Mo1 Ga1 101.537(3) 1_556 13_555 ?
Ga1 Mo1 Mo1 63.435(3) 1_556 3_556 ?
Ga1 Mo1 Mo1 116.565(5) 1_556 3_656 ?
Ga1 Mo1 Ga1 126.870(6) 13_545 13_555 ?
Ga1 Mo1 Mo1 116.565(5) 13_545 3_556 ?
Ga1 Mo1 Mo1 63.435(3) 13_545 3_656 ?
Ga1 Mo1 Mo1 116.565(5) 13_555 3_556 ?
Ga1 Mo1 Mo1 63.435(3) 13_555 3_656 ?
Mo1 Mo1 Mo1 180.000(8) 3_556 3_656 ?

loop_
_geom_bond_atom_site_label_1
_geom_bond_atom_site_label_2
_geom_bond_distance
_geom_bond_site_symmetry_2
_geom_bond_publ_flag
Ga1 Mo1 2.76049(7) 1_554 ?
Ga1 Mo1 2.76049(7) 1_555 ?
Ga1 Mo1 2.76049(7) 3_555 ?
Ga1 Mo1 2.76049(7) 3_556 ?
Ga1 Mo1 2.76049(7) 5_545 ?
Ga1 Mo1 2.76049(7) 5_555 ?
Ga1 Mo1 2.76049(7) 7_555 ?
Ga1 Mo1 2.76049(7) 7_565 ?
Ga1 Mo1 2.76049(7) 9_455 ?
Ga1 Mo1 2.76049(7) 9_555 ?
Ga1 Mo1 2.76049(7) 11_555 ?
Ga1 Mo1 2.76049(7) 11_655 ?
Mo1 Ga1 2.76049(7) 1_555 ?
Mo1 Ga1 2.76049(7) 1_556 ?
Mo1 Ga1 2.76049(7) 13_545 ?
Mo1 Ga1 2.76049(7) 13_555 ?
Mo1 Mo1 2.46906(8) 3_556 ?
Mo1 Mo1 2.46906(8) 3_656 ?
